data_4515118
loop_
_publ_author_name
'Monticelli, Marco'
'Baron, Marco'
'Tubaro, Cristina'
'Bellemin-Laponnaz, St\'ephane'
'Graiff, Claudia'
'Bottaro, Gregorio'
'Armelao, Lidia'
'Orian, Laura'

_publ_section_title
;
 Structural and Luminescent Properties of Homoleptic Silver(I), Gold(I),
 and Palladium(II) Complexes with <i>n</i>NHC-<i>tz</i>NHC Heteroditopic
 Carbene Ligands.
;
_journal_issue 2
_journal_name_full 'ACS omega'
_journal_page_first 4192
_journal_page_last 4205
_journal_paper_doi 10.1021/acsomega.8b03668
_journal_volume 4
_journal_year 2019
_chemical_formula_sum 'C36 H44 F12 N12 P2 Pd'
_chemical_formula_weight 1041.17
_space_group_crystal_system monoclinic
_space_group_IT_number 14
_space_group_name_Hall '-P 2ybc'
_space_group_name_H-M_alt 'P 1 21/c 1'
_symmetry_space_group_name_Hall '-P 2ybc'
_symmetry_space_group_name_H-M 'P 1 21/c 1'
_atom_sites_solution_hydrogens geom
_audit_creation_method SHELXL-2014/7
_cell_angle_alpha 90
_cell_angle_beta 97.907(5)
_cell_angle_gamma 90
_cell_formula_units_Z 2
_cell_length_a 11.917(3)
_cell_length_b 12.117(3)
_cell_length_c 15.264(4)
_cell_measurement_reflns_used 999
_cell_measurement_temperature 173(2)
_cell_measurement_theta_max 26
_cell_measurement_theta_min 3
_cell_volume 2183.1(10)
_computing_cell_refinement 'APEX-II (2008)'
_computing_data_collection 'APEX-II (2008)'
_computing_data_reduction 'SAINT (2008)'
_computing_molecular_graphics 'Mercury CSD 3.5'
_computing_publication_material 'PARST M. Nardelli, J.Appl.Crystallogr.1995,28,659'
_computing_structure_refinement 'SHELXL-2014/7 (Sheldrick, 2014)'
_computing_structure_solution 'SHELXS-97 (Sheldrick, 2008)'
_diffrn_ambient_temperature 173(2)
_diffrn_measured_fraction_theta_full 1.000
_diffrn_measured_fraction_theta_max 1.000
_diffrn_measurement_device_type 'Bruker APEX II'
_diffrn_measurement_method omega-scan
_diffrn_radiation_type MoK\a
_diffrn_radiation_wavelength 0.71073
_diffrn_reflns_av_R_equivalents 0.0618
_diffrn_reflns_av_unetI/netI 0.0408
_diffrn_reflns_Laue_measured_fraction_full 1.000
_diffrn_reflns_Laue_measured_fraction_max 1.000
_diffrn_reflns_limit_h_max 14
_diffrn_reflns_limit_h_min -14
_diffrn_reflns_limit_k_max 14
_diffrn_reflns_limit_k_min -14
_diffrn_reflns_limit_l_max 18
_diffrn_reflns_limit_l_min -18
_diffrn_reflns_number 23253
_diffrn_reflns_point_group_measured_fraction_full 1.000
_diffrn_reflns_point_group_measured_fraction_max 1.000
_diffrn_reflns_theta_full 24.999
_diffrn_reflns_theta_max 24.999
_diffrn_reflns_theta_min 1.725
_diffrn_source 'fine-focus sealed tube'
_exptl_absorpt_coefficient_mu 0.593
_exptl_absorpt_correction_T_max 0.7456
_exptl_absorpt_correction_T_min 0.6516
_exptl_absorpt_correction_type multi-scan
_exptl_absorpt_process_details 'Bruker APEX II SADABS, 2008'
_exptl_crystal_density_diffrn 1.584
_exptl_crystal_density_meas ?
_exptl_crystal_description prism
_exptl_crystal_F_000 1056
_exptl_crystal_size_max 0.18
_exptl_crystal_size_mid 0.15
_exptl_crystal_size_min 0.11
_refine_diff_density_max 1.011
_refine_diff_density_min -0.688
_refine_diff_density_rms 0.096
_refine_ls_extinction_method none
_refine_ls_goodness_of_fit_ref 1.049
_refine_ls_hydrogen_treatment constr
_refine_ls_matrix_type full
_refine_ls_number_parameters 289
_refine_ls_number_reflns 3843
_refine_ls_number_restraints 0
_refine_ls_restrained_S_all 1.049
_refine_ls_R_factor_all 0.0785
_refine_ls_R_factor_gt 0.0596
_refine_ls_shift/su_max 0.009
_refine_ls_shift/su_mean 0.000
_refine_ls_structure_factor_coef Fsqd
_refine_ls_weighting_details 'w=1/[\s^2^(Fo^2^)+(0.0976P)^2^+4.3005P] where P=(Fo^2^+2Fc^2^)/3'
_refine_ls_weighting_scheme calc
_refine_ls_wR_factor_gt 0.1610
_refine_ls_wR_factor_ref 0.1814
_reflns_Friedel_coverage 0.000
_reflns_number_gt 2915
_reflns_number_total 3843
_reflns_threshold_expression 'I > 2\s(I)'
_cod_data_source_file ao8b03668_si_002.cif
_cod_data_source_block comp7
_cod_depositor_comments
;
The following automatic conversions were performed:

'_exptl_crystal_density_meas' value 'not measured' was changed to '?'
- the value is perceived as not measured.

Automatic conversion script
Id: cif_fix_values 4973 2017-02-22 13:04:09Z antanas 
;
_cod_original_cell_volume 2183.0(10)
_cod_database_code 4515118
_shelx_shelxl_version_number 2014/7
_shelx_space_group_comment
;
The symmetry employed for this shelxl refinement is uniquely defined
by the following loop, which should always be used as a source of
symmetry information in preference to the above space-group names.
They are only intended as comments.
;

loop_
_space_group_symop_operation_xyz
'x, y, z'
'-x, y+1/2, -z+1/2'
'-x, -y, -z'
'x, -y-1/2, z-1/2'

loop_
_atom_site_label
_atom_site_type_symbol
_atom_site_fract_x
_atom_site_fract_y
_atom_site_fract_z
_atom_site_U_iso_or_equiv
_atom_site_adp_type
_atom_site_occupancy
_atom_site_site_symmetry_order
_atom_site_calc_flag
_atom_site_refinement_flags_posn
_atom_site_refinement_flags_adp
_atom_site_refinement_flags_occupancy
Pd1 Pd 0.0000 0.5000 0.5000 0.0370(2) Uani 1 2 d S . P
P1 P 0.39693(17) 0.73170(18) 0.34211(15) 0.0782(6) Uani 1 1 d . . .
F1 F 0.5169(5) 0.7238(10) 0.3263(7) 0.253(6) Uani 1 1 d . . .
F2 F 0.4155(7) 0.6498(7) 0.4206(6) 0.199(4) Uani 1 1 d . . .
F3 F 0.3649(14) 0.6455(9) 0.2715(8) 0.303(8) Uani 1 1 d . . .
F4 F 0.2718(6) 0.7308(11) 0.3520(6) 0.233(5) Uani 1 1 d . . .
F5 F 0.4038(13) 0.8193(7) 0.4073(5) 0.267(6) Uani 1 1 d . . .
F6 F 0.3823(7) 0.8157(7) 0.2647(5) 0.189(3) Uani 1 1 d . . .
N1 N -0.0932(4) 0.2651(4) 0.4970(3) 0.0522(11) Uani 1 1 d . . .
N2 N 0.0759(4) 0.2656(4) 0.5680(3) 0.0520(11) Uani 1 1 d . . .
N3 N 0.0983(4) 0.4813(4) 0.3241(3) 0.0443(10) Uani 1 1 d . . .
N4 N 0.1853(4) 0.4487(5) 0.2836(3) 0.0565(12) Uani 1 1 d . . .
N5 N 0.2590(4) 0.4140(4) 0.3496(3) 0.0551(12) Uani 1 1 d . . .
N6 N 0.7047(8) 0.9783(7) 0.4376(7) 0.115(3) Uani 1 1 d . . .
C1 C -0.0052(4) 0.3329(5) 0.5248(4) 0.0460(12) Uani 1 1 d . . .
C2 C -0.1994(5) 0.2978(6) 0.4454(5) 0.0672(17) Uani 1 1 d . . .
H2A H -0.2626 0.2739 0.4756 0.101 Uiso 1 1 calc R U .
H2B H -0.2060 0.2633 0.3868 0.101 Uiso 1 1 calc R U .
H2C H -0.2013 0.3783 0.4388 0.101 Uiso 1 1 calc R U .
C3 C -0.0676(6) 0.1587(5) 0.5228(5) 0.0681(18) Uani 1 1 d . . .
H3 H -0.1160 0.0965 0.5115 0.082 Uiso 1 1 calc R U .
C4 C 0.0366(6) 0.1578(5) 0.5662(4) 0.0658(17) Uani 1 1 d . . .
H4 H 0.0767 0.0952 0.5914 0.079 Uiso 1 1 calc R U .
C5 C 0.1842(5) 0.2940(5) 0.6202(4) 0.0604(15) Uani 1 1 d . . .
H5A H 0.2363 0.2310 0.6170 0.072 Uiso 1 1 calc R U .
H5B H 0.1714 0.3011 0.6826 0.072 Uiso 1 1 calc R U .
C6 C 0.2443(5) 0.3966(6) 0.5962(4) 0.0657(17) Uani 1 1 d . . .
H6A H 0.1893 0.4583 0.5915 0.079 Uiso 1 1 calc R U .
H6B H 0.3044 0.4140 0.6457 0.079 Uiso 1 1 calc R U .
C7 C 0.2975(5) 0.3934(6) 0.5121(4) 0.0683(18) Uani 1 1 d . . .
H7A H 0.3278 0.3182 0.5055 0.082 Uiso 1 1 calc R U .
H7B H 0.3627 0.4449 0.5187 0.082 Uiso 1 1 calc R U .
C8 C 0.2217(4) 0.4221(5) 0.4287(4) 0.0493(13) Uani 1 1 d . . .
C9 C 0.1143(4) 0.4657(4) 0.4141(4) 0.0437(12) Uani 1 1 d . . .
C10 C 0.3696(5) 0.3725(7) 0.3284(5) 0.077(2) Uani 1 1 d . . .
H10A H 0.3772 0.2940 0.3435 0.115 Uiso 1 1 calc R U .
H10B H 0.4314 0.4139 0.3627 0.115 Uiso 1 1 calc R U .
H10C H 0.3732 0.3822 0.2651 0.115 Uiso 1 1 calc R U .
C11 C 0.0059(5) 0.5300(5) 0.2667(4) 0.0448(12) Uani 1 1 d . . .
C12 C -0.0937(5) 0.4724(5) 0.2452(4) 0.0583(15) Uani 1 1 d . . .
H12 H -0.1048 0.4029 0.2715 0.070 Uiso 1 1 calc R U .
C13 C -0.1779(6) 0.5189(6) 0.1835(5) 0.0711(19) Uani 1 1 d . . .
H13 H -0.2472 0.4806 0.1677 0.085 Uiso 1 1 calc R U .
C14 C -0.1618(7) 0.6186(6) 0.1458(4) 0.0745(19) Uani 1 1 d . . .
H14 H -0.2193 0.6491 0.1033 0.089 Uiso 1 1 calc R U .
C15 C -0.0613(6) 0.6753(6) 0.1696(4) 0.0691(18) Uani 1 1 d . . .
H15 H -0.0506 0.7453 0.1439 0.083 Uiso 1 1 calc R U .
C16 C 0.0226(5) 0.6317(5) 0.2297(4) 0.0591(15) Uani 1 1 d . . .
H16 H 0.0915 0.6708 0.2458 0.071 Uiso 1 1 calc R U .
C17 C 0.6204(8) 1.0202(7) 0.4167(6) 0.083(2) Uani 1 1 d . . .
C18 C 0.5140(8) 1.0787(9) 0.3929(7) 0.110(3) Uani 1 1 d . . .
H18A H 0.4747 1.0851 0.4450 0.165 Uiso 1 1 calc R U .
H18B H 0.4663 1.0379 0.3464 0.165 Uiso 1 1 calc R U .
H18C H 0.5293 1.1526 0.3712 0.165 Uiso 1 1 calc R U .

loop_
_atom_site_aniso_label
_atom_site_aniso_U_11
_atom_site_aniso_U_22
_atom_site_aniso_U_33
_atom_site_aniso_U_23
_atom_site_aniso_U_13
_atom_site_aniso_U_12
Pd1 0.0359(3) 0.0376(3) 0.0379(3) -0.0006(2) 0.0064(2) 0.0032(2)
P1 0.0693(12) 0.0728(12) 0.0957(15) -0.0049(11) 0.0220(10) 0.0006(10)
F1 0.072(4) 0.413(15) 0.284(10) 0.192(11) 0.062(5) 0.066(6)
F2 0.183(7) 0.182(7) 0.253(9) 0.125(7) 0.107(7) 0.079(6)
F3 0.49(2) 0.182(9) 0.281(12) -0.116(9) 0.220(13) -0.137(11)
F4 0.089(4) 0.412(16) 0.200(8) 0.000(9) 0.028(5) -0.021(7)
F5 0.52(2) 0.156(7) 0.126(5) -0.061(5) 0.037(8) -0.104(9)
F6 0.210(8) 0.221(9) 0.143(6) 0.080(6) 0.045(5) 0.047(6)
N1 0.052(3) 0.049(3) 0.059(3) 0.003(2) 0.016(2) -0.005(2)
N2 0.062(3) 0.047(3) 0.049(3) 0.005(2) 0.014(2) 0.007(2)
N3 0.040(2) 0.051(3) 0.044(2) -0.0022(19) 0.010(2) 0.0026(19)
N4 0.056(3) 0.061(3) 0.056(3) -0.002(2) 0.019(2) 0.008(3)
N5 0.048(3) 0.059(3) 0.062(3) -0.001(2) 0.018(2) 0.011(2)
N6 0.088(6) 0.126(7) 0.126(7) -0.019(5) -0.007(5) 0.021(5)
C1 0.048(3) 0.045(3) 0.047(3) 0.000(2) 0.011(2) 0.003(2)
C2 0.055(4) 0.061(4) 0.086(5) 0.000(3) 0.010(3) -0.008(3)
C3 0.087(5) 0.041(3) 0.081(4) 0.004(3) 0.029(4) -0.006(3)
C4 0.084(5) 0.045(3) 0.071(4) 0.008(3) 0.019(4) 0.009(3)
C5 0.062(4) 0.059(4) 0.058(4) 0.003(3) 0.002(3) 0.010(3)
C6 0.053(4) 0.078(5) 0.062(4) -0.003(3) -0.005(3) 0.007(3)
C7 0.042(3) 0.088(5) 0.073(4) 0.010(4) 0.001(3) 0.010(3)
C8 0.041(3) 0.053(3) 0.056(3) 0.003(3) 0.013(2) 0.005(2)
C9 0.041(3) 0.042(3) 0.047(3) -0.004(2) 0.003(2) 0.001(2)
C10 0.052(4) 0.089(5) 0.097(5) 0.008(4) 0.037(4) 0.018(4)
C11 0.044(3) 0.050(3) 0.041(3) -0.004(2) 0.007(2) 0.003(2)
C12 0.054(4) 0.052(3) 0.068(4) -0.005(3) 0.005(3) 0.003(3)
C13 0.058(4) 0.075(5) 0.076(5) -0.017(4) -0.006(3) 0.002(3)
C14 0.087(5) 0.078(5) 0.057(4) -0.001(4) 0.001(4) 0.020(4)
C15 0.079(5) 0.067(4) 0.063(4) 0.018(3) 0.014(3) 0.006(4)
C16 0.058(4) 0.058(4) 0.062(4) 0.011(3) 0.011(3) -0.003(3)
C17 0.072(5) 0.092(6) 0.083(5) -0.012(4) 0.009(4) -0.009(4)
C18 0.090(6) 0.126(8) 0.115(7) 0.024(6) 0.018(5) 0.026(6)

loop_
_atom_type_symbol
_atom_type_description
_atom_type_scat_dispersion_real
_atom_type_scat_dispersion_imag
_atom_type_scat_source
Pd Pd -0.9988 1.0072 'International Tables Vol C Tables 4.2.6.8 and 6.1.1.4'
P P 0.1023 0.0942 'International Tables Vol C Tables 4.2.6.8 and 6.1.1.4'
F F 0.0171 0.0103 'International Tables Vol C Tables 4.2.6.8 and 6.1.1.4'
N N 0.0061 0.0033 'International Tables Vol C Tables 4.2.6.8 and 6.1.1.4'
C C 0.0033 0.0016 'International Tables Vol C Tables 4.2.6.8 and 6.1.1.4'
H H 0.0000 0.0000 'International Tables Vol C Tables 4.2.6.8 and 6.1.1.4'

loop_
_geom_angle_atom_site_label_1
_geom_angle_atom_site_label_2
_geom_angle_atom_site_label_3
_geom_angle
_geom_angle_site_symmetry_1
_geom_angle_site_symmetry_3
C9 Pd1 C9 180.0 3_566 .
C9 Pd1 C1 92.4(2) 3_566 .
C9 Pd1 C1 87.6(2) . .
C9 Pd1 C1 87.6(2) 3_566 3_566
C9 Pd1 C1 92.4(2) . 3_566
C1 Pd1 C1 180.0 . 3_566
F1 P1 F5 101.2(8) . .
F1 P1 F4 174.5(7) . .
F5 P1 F4 84.3(7) . .
F1 P1 F3 89.6(7) . .
F5 P1 F3 168.6(9) . .
F4 P1 F3 84.9(7) . .
F1 P1 F2 92.6(4) . .
F5 P1 F2 87.1(5) . .
F4 P1 F2 87.5(5) . .
F3 P1 F2 96.0(7) . .
F1 P1 F6 85.9(5) . .
F5 P1 F6 91.8(5) . .
F4 P1 F6 94.1(5) . .
F3 P1 F6 85.4(6) . .
F2 P1 F6 178.0(5) . .
C1 N1 C3 110.4(5) . .
C1 N1 C2 125.8(5) . .
C3 N1 C2 123.8(5) . .
C1 N2 C5 129.5(5) . .
C1 N2 C4 109.8(5) . .
C5 N2 C4 120.3(5) . .
N4 N3 C9 114.3(4) . .
N4 N3 C11 114.7(4) . .
C9 N3 C11 130.9(4) . .
N5 N4 N3 102.7(4) . .
N4 N5 C8 113.3(4) . .
N4 N5 C10 117.5(5) . .
C8 N5 C10 129.2(5) . .
N1 C1 N2 104.8(5) . .
N1 C1 Pd1 125.4(4) . .
N2 C1 Pd1 129.7(4) . .
C4 C3 N1 107.9(6) . .
C3 C4 N2 107.1(6) . .
N2 C5 C6 118.5(5) . .
C7 C6 C5 117.0(6) . .
C6 C7 C8 116.2(5) . .
C9 C8 N5 107.3(5) . .
C9 C8 C7 131.8(5) . .
N5 C8 C7 120.7(5) . .
C8 C9 N3 102.3(5) . .
C8 C9 Pd1 131.1(4) . .
N3 C9 Pd1 126.6(4) . .
C12 C11 C16 121.5(6) . .
C12 C11 N3 120.0(5) . .
C16 C11 N3 118.3(5) . .
C11 C12 C13 118.2(6) . .
C14 C13 C12 120.9(7) . .
C13 C14 C15 119.7(7) . .
C16 C15 C14 120.7(6) . .
C15 C16 C11 119.1(6) . .
N6 C17 C18 177.0(10) . .

loop_
_geom_bond_atom_site_label_1
_geom_bond_atom_site_label_2
_geom_bond_distance
_geom_bond_site_symmetry_2
Pd1 C9 2.058(5) 3_566
Pd1 C9 2.058(5) .
Pd1 C1 2.062(6) .
Pd1 C1 2.062(6) 3_566
P1 F1 1.485(6) .
P1 F5 1.449(8) .
P1 F4 1.519(7) .
P1 F3 1.512(9) .
P1 F2 1.548(7) .
P1 F6 1.551(7) .
N1 C1 1.354(7) .
N1 C3 1.370(8) .
N1 C2 1.450(8) .
N2 C1 1.364(7) .
N2 C5 1.461(7) .
N2 C4 1.386(8) .
N3 N4 1.337(6) .
N3 C9 1.375(7) .
N3 C11 1.436(7) .
N4 N5 1.311(7) .
N5 C8 1.347(7) .
N5 C10 1.487(7) .
N6 C17 1.131(11) .
C3 C4 1.325(9) .
C5 C6 1.504(9) .
C6 C7 1.509(9) .
C7 C8 1.497(8) .
C8 C9 1.374(7) .
C11 C12 1.377(9) .
C11 C16 1.381(8) .
C12 C13 1.396(10) .
C13 C14 1.364(10) .
C14 C15 1.385(10) .
C15 C16 1.367(9) .
C17 C18 1.455(12) .
